data_4036611
loop_
_publ_author_name
'Song, Liyan'
'Fang, Xinqiang'
'Wang, Zijia'
'Liu, Kun'
'Li, Chaozhong'

_publ_section_title
;
 Stereoselectivity of 6-Exo Cyclization of \a-Carbamoyl Radicals.
;
_journal_issue 6
_journal_name_full 'The Journal of organic chemistry'
_journal_page_first 2442
_journal_page_last 2450
_journal_paper_doi 10.1021/acs.joc.6b00008
_journal_volume 81
_journal_year 2016
_chemical_formula_sum 'C16 H22 I N O'
_chemical_formula_weight 371.25
_space_group_IT_number 2
_space_group_name_Hall '-P 1'
_space_group_name_H-M_alt 'P -1'
_symmetry_cell_setting triclinic
_symmetry_space_group_name_H-M 'P -1'
_atom_sites_solution_hydrogens geom
_atom_sites_solution_primary direct
_atom_sites_solution_secondary difmap
_audit_creation_method SHELXL-97
_cell_angle_alpha 78.988(5)
_cell_angle_beta 88.769(6)
_cell_angle_gamma 89.774(6)
_cell_formula_units_Z 4
_cell_length_a 6.3333(13)
_cell_length_b 12.763(3)
_cell_length_c 19.654(3)
_cell_measurement_reflns_used 3462
_cell_measurement_temperature 132(2)
_cell_measurement_theta_max 27.28
_cell_measurement_theta_min 3.22
_cell_volume 1559.1(5)
_computing_cell_refinement 'Bruker SAINT'
_computing_data_collection 'Bruker APEX2'
_computing_data_reduction 'Bruker SAINT'
_computing_molecular_graphics 'Bruker SHELXTL'
_computing_publication_material 'Bruker SHELXTL'
_computing_structure_refinement 'SHELXL-97 (Sheldrick, 2008)'
_computing_structure_solution 'SHELXS-97 (Sheldrick, 2008)'
_diffrn_ambient_temperature 132(2)
_diffrn_measured_fraction_theta_full 0.981
_diffrn_measured_fraction_theta_max 0.981
_diffrn_measurement_device_type 'Bruker APEX-II CCD'
_diffrn_measurement_method '\f and \w scans'
_diffrn_radiation_monochromator graphite
_diffrn_radiation_source 'fine-focus sealed tube'
_diffrn_radiation_type MoK\a
_diffrn_radiation_wavelength 0.71073
_diffrn_reflns_av_R_equivalents 0.0515
_diffrn_reflns_av_sigmaI/netI 0.0885
_diffrn_reflns_limit_h_max 7
_diffrn_reflns_limit_h_min -7
_diffrn_reflns_limit_k_max 15
_diffrn_reflns_limit_k_min -14
_diffrn_reflns_limit_l_max 23
_diffrn_reflns_limit_l_min 0
_diffrn_reflns_number 5461
_diffrn_reflns_theta_full 25.10
_diffrn_reflns_theta_max 25.10
_diffrn_reflns_theta_min 1.06
_exptl_absorpt_coefficient_mu 2.047
_exptl_absorpt_correction_T_max 0.9226
_exptl_absorpt_correction_T_min 0.6286
_exptl_absorpt_correction_type multi-scan
_exptl_absorpt_process_details sadabs
_exptl_crystal_colour colourless
_exptl_crystal_density_diffrn 1.582
_exptl_crystal_density_method 'not measured'
_exptl_crystal_description prism
_exptl_crystal_F_000 744
_exptl_crystal_size_max 0.25
_exptl_crystal_size_mid 0.07
_exptl_crystal_size_min 0.04
_refine_diff_density_max 2.200
_refine_diff_density_min -2.560
_refine_diff_density_rms 0.327
_refine_ls_extinction_method none
_refine_ls_goodness_of_fit_ref 1.050
_refine_ls_hydrogen_treatment constr
_refine_ls_matrix_type full
_refine_ls_number_parameters 350
_refine_ls_number_reflns 5461
_refine_ls_number_restraints 6
_refine_ls_restrained_S_all 1.049
_refine_ls_R_factor_all 0.0938
_refine_ls_R_factor_gt 0.0700
_refine_ls_shift/su_max 0.002
_refine_ls_shift/su_mean 0.000
_refine_ls_structure_factor_coef Fsqd
_refine_ls_weighting_details 'calc w=1/[\s^2^(Fo^2^)+(0.1430P)^2^+0.0000P] where P=(Fo^2^+2Fc^2^)/3'
_refine_ls_weighting_scheme calc
_refine_ls_wR_factor_gt 0.1847
_refine_ls_wR_factor_ref 0.2159
_reflns_number_gt 4149
_reflns_number_total 5461
_reflns_threshold_expression >2sigma(I)
_cod_data_source_file jo6b00008_si_001.cif
_cod_data_source_block mo_dm11638_0m
_cod_depositor_comments
;
The following automatic conversions were performed:

data item '_symmetry_cell_setting' value 'Triclinic' was changed to
'triclinic' in accordance with the
/home/saulius/struct/COD-crude-data/automatic-downloads/DataCite-retrospective/ACS/depositions/lib/dictionaries/cif_core.dic
dictionary named 'cif_core.dic' version 2.4.2 last updated on
2011-04-26.

Automatic conversion script
Id: cif_fix_values 6909 2019-04-08 15:41:33Z antanas 
;
_cod_original_sg_symbol_H-M P-1
_cod_database_code 4036611

loop_
_symmetry_equiv_pos_as_xyz
'x, y, z'
'-x, -y, -z'

loop_
_atom_site_label
_atom_site_type_symbol
_atom_site_fract_x
_atom_site_fract_y
_atom_site_fract_z
_atom_site_U_iso_or_equiv
_atom_site_adp_type
_atom_site_occupancy
_atom_site_symmetry_multiplicity
_atom_site_calc_flag
_atom_site_refinement_flags
I1 I 0.67682(14) -0.08316(6) 0.43516(4) 0.0334(3) Uani 1 1 d .
I2 I 1.18321(14) 0.56329(6) 0.06903(4) 0.0344(3) Uani 1 1 d .
N1 N 0.4497(13) 0.1206(6) 0.1565(4) 0.0139(17) Uani 1 1 d .
N2 N 0.9001(13) 0.3691(6) 0.3480(4) 0.0184(19) Uani 1 1 d .
O1 O 0.1077(12) 0.1732(6) 0.1674(4) 0.0210(16) Uani 1 1 d .
O2 O 0.5691(12) 0.3091(6) 0.3358(4) 0.0235(17) Uani 1 1 d .
C1 C 0.2718(17) 0.1332(8) 0.1937(5) 0.016(2) Uani 1 1 d .
C2 C 0.2705(18) 0.0999(9) 0.2733(5) 0.022(2) Uani 1 1 d .
H2A H 0.2811 0.1653 0.2931 0.027 Uiso 1 1 calc R
H2B H 0.1322 0.0666 0.2884 0.027 Uiso 1 1 calc R
C3 C 0.4429(17) 0.0232(8) 0.3043(5) 0.020(2) Uani 1 1 d .
H3 H 0.4067 -0.0507 0.2984 0.024 Uiso 1 1 calc R
C4 C 0.6495(16) 0.0575(8) 0.2660(5) 0.019(2) Uani 1 1 d .
H4A H 0.7635 0.0083 0.2856 0.022 Uiso 1 1 calc R
H4B H 0.6868 0.1301 0.2725 0.022 Uiso 1 1 calc R
C5 C 0.6326(16) 0.0572(8) 0.1873(5) 0.017(2) Uani 1 1 d .
H5 H 0.7625 0.0931 0.1641 0.020 Uiso 1 1 calc R
C6 C 0.6331(16) -0.0562(8) 0.1733(5) 0.018(2) Uani 1 1 d .
C7 C 0.8203(19) -0.1004(9) 0.1566(6) 0.028(3) Uani 1 1 d .
H7 H 0.9457 -0.0589 0.1528 0.034 Uiso 1 1 calc R
C8 C 0.831(2) -0.2059(11) 0.1450(6) 0.040(3) Uani 1 1 d .
H8 H 0.9627 -0.2358 0.1344 0.048 Uiso 1 1 calc R
C9 C 0.645(2) -0.2659(9) 0.1493(6) 0.038(3) Uani 1 1 d .
H9 H 0.6483 -0.3364 0.1403 0.046 Uiso 1 1 calc R
C10 C 0.463(2) -0.2232(9) 0.1663(6) 0.032(3) Uani 1 1 d .
H10 H 0.3377 -0.2651 0.1699 0.038 Uiso 1 1 calc R
C11 C 0.449(2) -0.1171(9) 0.1791(5) 0.026(3) Uani 1 1 d .
H11 H 0.3178 -0.0886 0.1912 0.031 Uiso 1 1 calc R
C12 C 0.4511(17) 0.1597(8) 0.0777(5) 0.021(2) Uani 1 1 d .
C13 C 0.6709(18) 0.1495(9) 0.0472(5) 0.029(3) Uani 1 1 d .
H13A H 0.6686 0.1733 -0.0032 0.044 Uiso 1 1 calc R
H13B H 0.7163 0.0748 0.0582 0.044 Uiso 1 1 calc R
H13C H 0.7697 0.1938 0.0670 0.044 Uiso 1 1 calc R
C14 C 0.2997(19) 0.0939(8) 0.0454(5) 0.024(2) Uani 1 1 d .
H14A H 0.1544 0.1108 0.0576 0.036 Uiso 1 1 calc R
H14B H 0.3269 0.0179 0.0625 0.036 Uiso 1 1 calc R
H14C H 0.3192 0.1100 -0.0052 0.036 Uiso 1 1 calc R
C15 C 0.396(2) 0.2800(8) 0.0615(6) 0.031(3) Uani 1 1 d .
H15A H 0.2448 0.2894 0.0707 0.047 Uiso 1 1 calc R
H15B H 0.4289 0.3092 0.0127 0.047 Uiso 1 1 calc R
H15C H 0.4783 0.3177 0.0909 0.047 Uiso 1 1 calc R
C16 C 0.4493(19) 0.0266(8) 0.3819(5) 0.024(2) Uani 1 1 d .
H16A H 0.3076 0.0090 0.4031 0.029 Uiso 1 1 calc R
H16B H 0.4850 0.0999 0.3875 0.029 Uiso 1 1 calc R
C17 C 0.7348(16) 0.3515(8) 0.3096(5) 0.019(2) Uani 1 1 d .
C18 C 0.7505(17) 0.3819(9) 0.2306(5) 0.021(2) Uani 1 1 d .
H18A H 0.7634 0.3152 0.2121 0.025 Uiso 1 1 calc R
H18B H 0.6157 0.4160 0.2140 0.025 Uiso 1 1 calc R
C19 C 0.9292(17) 0.4556(8) 0.1991(5) 0.019(2) Uani 1 1 d .
H19 H 0.8915 0.5301 0.2037 0.022 Uiso 1 1 calc R
C20 C 1.1239(18) 0.4234(9) 0.2395(5) 0.024(2) Uani 1 1 d .
H20A H 1.2424 0.4703 0.2191 0.029 Uiso 1 1 calc R
H20B H 1.1615 0.3492 0.2360 0.029 Uiso 1 1 calc R
C21 C 1.0921(16) 0.4309(8) 0.3172(5) 0.017(2) Uani 1 1 d .
H21 H 1.2176 0.3969 0.3426 0.021 Uiso 1 1 calc R
C22 C 1.0875(16) 0.5472(8) 0.3249(5) 0.017(2) Uani 1 1 d U
C23 C 1.2791(19) 0.5925(9) 0.3388(5) 0.027(3) Uani 1 1 d .
H23 H 1.4043 0.5507 0.3444 0.032 Uiso 1 1 calc R
C24 C 1.284(2) 0.7022(10) 0.3445(6) 0.036(3) Uani 1 1 d .
H24 H 1.4135 0.7337 0.3535 0.043 Uiso 1 1 calc R
C25 C 1.104(2) 0.7628(10) 0.3370(6) 0.038(3) Uani 1 1 d .
H25 H 1.1082 0.8360 0.3406 0.045 Uiso 1 1 calc R
C26 C 0.9155(19) 0.7164(9) 0.3243(6) 0.027(3) Uani 1 1 d .
H26 H 0.7903 0.7582 0.3187 0.032 Uiso 1 1 calc R
C27 C 0.9076(17) 0.6079(8) 0.3195(5) 0.020(2) Uani 1 1 d .
H27 H 0.7762 0.5765 0.3123 0.024 Uiso 1 1 calc R
C28 C 0.8821(18) 0.3376(8) 0.4268(6) 0.026(3) Uani 1 1 d .
C29 C 0.846(2) 0.2153(9) 0.4460(6) 0.037(3) Uani 1 1 d .
H29A H 0.7180 0.1966 0.4236 0.056 Uiso 1 1 calc R
H29B H 0.8289 0.1937 0.4964 0.056 Uiso 1 1 calc R
H29C H 0.9675 0.1782 0.4300 0.056 Uiso 1 1 calc R
C30 C 0.711(2) 0.3976(10) 0.4544(6) 0.035(3) Uani 1 1 d .
H30A H 0.7477 0.4736 0.4461 0.053 Uiso 1 1 calc R
H30B H 0.6927 0.3709 0.5044 0.053 Uiso 1 1 calc R
H30C H 0.5791 0.3882 0.4311 0.053 Uiso 1 1 calc R
C31 C 1.095(2) 0.3596(10) 0.4599(6) 0.039(3) Uani 1 1 d .
H31A H 1.2034 0.3107 0.4481 0.059 Uiso 1 1 calc R
H31B H 1.0765 0.3485 0.5104 0.059 Uiso 1 1 calc R
H31C H 1.1389 0.4334 0.4421 0.059 Uiso 1 1 calc R
C32 C 0.9527(19) 0.4518(8) 0.1227(5) 0.023(2) Uani 1 1 d .
H32A H 0.8143 0.4675 0.1005 0.027 Uiso 1 1 calc R
H32B H 0.9943 0.3787 0.1178 0.027 Uiso 1 1 calc R

loop_
_atom_site_aniso_label
_atom_site_aniso_U_11
_atom_site_aniso_U_22
_atom_site_aniso_U_33
_atom_site_aniso_U_23
_atom_site_aniso_U_13
_atom_site_aniso_U_12
I1 0.0484(6) 0.0354(4) 0.0162(4) -0.0039(3) -0.0069(3) 0.0111(4)
I2 0.0507(6) 0.0322(4) 0.0209(4) -0.0067(3) 0.0061(4) -0.0143(4)
N1 0.015(4) 0.020(4) 0.006(4) 0.000(3) -0.002(3) -0.001(3)
N2 0.019(5) 0.016(4) 0.017(5) 0.006(3) -0.004(4) -0.009(4)
O1 0.019(4) 0.027(4) 0.018(4) -0.008(3) -0.003(3) -0.001(3)
O2 0.018(4) 0.033(4) 0.019(4) -0.004(3) -0.002(3) -0.005(3)
C1 0.020(5) 0.020(5) 0.009(5) -0.002(4) -0.001(4) -0.005(4)
C2 0.022(6) 0.039(6) 0.006(5) -0.005(4) -0.001(4) 0.009(5)
C3 0.025(6) 0.015(5) 0.019(5) 0.000(4) -0.005(4) -0.004(4)
C4 0.021(6) 0.024(5) 0.012(5) -0.005(4) -0.005(4) 0.007(4)
C5 0.014(5) 0.030(6) 0.007(5) -0.005(4) -0.002(4) 0.000(4)
C6 0.018(6) 0.024(5) 0.010(5) 0.000(4) -0.006(4) -0.003(4)
C7 0.030(7) 0.033(6) 0.020(6) 0.000(5) -0.003(5) 0.007(5)
C8 0.045(9) 0.052(8) 0.025(6) -0.010(6) -0.008(6) 0.018(7)
C9 0.063(10) 0.022(6) 0.030(7) -0.008(5) -0.024(6) 0.021(6)
C10 0.052(8) 0.020(6) 0.021(6) 0.001(5) -0.015(6) -0.008(6)
C11 0.039(7) 0.027(6) 0.010(5) 0.002(4) -0.011(5) 0.004(5)
C12 0.021(6) 0.026(6) 0.012(5) 0.004(4) 0.001(4) 0.000(5)
C13 0.030(7) 0.035(6) 0.017(5) 0.006(5) 0.003(5) 0.002(5)
C14 0.035(6) 0.026(5) 0.010(5) 0.000(4) 0.005(5) -0.003(5)
C15 0.039(7) 0.020(6) 0.030(6) 0.006(5) 0.003(5) -0.007(5)
C16 0.034(6) 0.022(5) 0.015(5) 0.002(4) -0.016(5) 0.009(5)
C17 0.022(6) 0.022(5) 0.012(5) -0.002(4) -0.005(4) 0.009(5)
C18 0.019(6) 0.038(6) 0.006(4) -0.005(4) -0.004(4) -0.007(5)
C19 0.018(6) 0.019(5) 0.018(5) -0.001(4) 0.001(4) -0.009(4)
C20 0.025(6) 0.028(6) 0.019(5) -0.005(4) -0.003(5) 0.011(5)
C21 0.011(5) 0.026(5) 0.014(5) 0.000(4) 0.000(4) -0.003(4)
C22 0.019(4) 0.021(4) 0.010(4) 0.001(3) 0.000(3) -0.004(3)
C23 0.026(6) 0.029(6) 0.019(6) 0.009(4) -0.005(5) -0.013(5)
C24 0.039(8) 0.036(7) 0.030(7) -0.002(5) -0.006(6) -0.018(6)
C25 0.069(10) 0.032(7) 0.014(5) -0.012(5) 0.021(6) -0.016(7)
C26 0.031(7) 0.032(6) 0.018(6) -0.008(5) 0.009(5) -0.004(5)
C27 0.025(6) 0.029(6) 0.007(5) -0.006(4) -0.001(4) -0.007(5)
C28 0.024(6) 0.025(6) 0.023(6) 0.014(4) -0.015(5) -0.017(5)
C29 0.045(8) 0.035(7) 0.029(6) 0.004(5) -0.015(6) -0.020(6)
C30 0.043(8) 0.051(7) 0.010(5) 0.001(5) -0.003(5) -0.003(6)
C31 0.039(8) 0.045(8) 0.027(7) 0.010(6) -0.024(6) -0.025(6)
C32 0.032(6) 0.019(5) 0.017(5) -0.002(4) -0.003(5) -0.010(5)

loop_
_atom_type_symbol
_atom_type_description
_atom_type_scat_dispersion_real
_atom_type_scat_dispersion_imag
_atom_type_scat_source
C C 0.0033 0.0016 'International Tables Vol C Tables 4.2.6.8 and 6.1.1.4'
H H 0.0000 0.0000 'International Tables Vol C Tables 4.2.6.8 and 6.1.1.4'
N N 0.0061 0.0033 'International Tables Vol C Tables 4.2.6.8 and 6.1.1.4'
O O 0.0106 0.0060 'International Tables Vol C Tables 4.2.6.8 and 6.1.1.4'
I I -0.4742 1.8119 'International Tables Vol C Tables 4.2.6.8 and 6.1.1.4'

loop_
_geom_angle_atom_site_label_1
_geom_angle_atom_site_label_2
_geom_angle_atom_site_label_3
_geom_angle
C1 N1 C5 122.5(7)
C1 N1 C12 118.9(8)
C5 N1 C12 118.1(7)
C17 N2 C21 122.6(8)
C17 N2 C28 119.0(8)
C21 N2 C28 117.9(8)
O1 C1 N1 123.4(8)
O1 C1 C2 116.8(9)
N1 C1 C2 119.8(9)
C3 C2 C1 116.7(8)
C3 C2 H2A 108.1
C1 C2 H2A 108.1
C3 C2 H2B 108.1
C1 C2 H2B 108.1
H2A C2 H2B 107.3
C4 C3 C2 108.4(8)
C4 C3 C16 113.0(9)
C2 C3 C16 107.1(8)
C4 C3 H3 109.4
C2 C3 H3 109.4
C16 C3 H3 109.4
C3 C4 C5 111.1(8)
C3 C4 H4A 109.4
C5 C4 H4A 109.4
C3 C4 H4B 109.4
C5 C4 H4B 109.4
H4A C4 H4B 108.0
N1 C5 C6 112.7(8)
N1 C5 C4 111.9(8)
C6 C5 C4 111.2(8)
N1 C5 H5 106.9
C6 C5 H5 106.9
C4 C5 H5 106.9
C7 C6 C11 119.3(10)
C7 C6 C5 119.1(10)
C11 C6 C5 121.6(10)
C6 C7 C8 121.6(12)
C6 C7 H7 119.2
C8 C7 H7 119.2
C9 C8 C7 118.9(12)
C9 C8 H8 120.6
C7 C8 H8 120.6
C10 C9 C8 119.5(11)
C10 C9 H9 120.2
C8 C9 H9 120.2
C9 C10 C11 122.3(13)
C9 C10 H10 118.9
C11 C10 H10 118.9
C6 C11 C10 118.4(12)
C6 C11 H11 120.8
C10 C11 H11 120.8
C14 C12 C13 109.0(9)
C14 C12 N1 109.6(8)
C13 C12 N1 110.4(8)
C14 C12 C15 112.2(9)
C13 C12 C15 106.3(9)
N1 C12 C15 109.2(8)
C12 C13 H13A 109.5
C12 C13 H13B 109.5
H13A C13 H13B 109.5
C12 C13 H13C 109.5
H13A C13 H13C 109.5
H13B C13 H13C 109.5
C12 C14 H14A 109.5
C12 C14 H14B 109.5
H14A C14 H14B 109.5
C12 C14 H14C 109.5
H14A C14 H14C 109.5
H14B C14 H14C 109.5
C12 C15 H15A 109.5
C12 C15 H15B 109.5
H15A C15 H15B 109.5
C12 C15 H15C 109.5
H15A C15 H15C 109.5
H15B C15 H15C 109.5
C3 C16 I1 112.1(7)
C3 C16 H16A 109.2
I1 C16 H16A 109.2
C3 C16 H16B 109.2
I1 C16 H16B 109.2
H16A C16 H16B 107.9
O2 C17 N2 122.6(9)
O2 C17 C18 117.7(9)
N2 C17 C18 119.8(9)
C19 C18 C17 117.6(9)
C19 C18 H18A 107.9
C17 C18 H18A 107.9
C19 C18 H18B 107.9
C17 C18 H18B 107.9
H18A C18 H18B 107.2
C20 C19 C32 113.8(9)
C20 C19 C18 108.4(8)
C32 C19 C18 109.0(8)
C20 C19 H19 108.5
C32 C19 H19 108.5
C18 C19 H19 108.5
C19 C20 C21 111.6(9)
C19 C20 H20A 109.3
C21 C20 H20A 109.3
C19 C20 H20B 109.3
C21 C20 H20B 109.3
H20A C20 H20B 108.0
N2 C21 C22 113.4(8)
N2 C21 C20 110.8(8)
C22 C21 C20 110.1(8)
N2 C21 H21 107.4
C22 C21 H21 107.4
C20 C21 H21 107.4
C27 C22 C23 119.4(9)
C27 C22 C21 123.5(9)
C23 C22 C21 117.1(9)
C22 C23 C24 119.1(11)
C22 C23 H23 120.4
C24 C23 H23 120.4
C25 C24 C23 120.8(12)
C25 C24 H24 119.6
C23 C24 H24 119.6
C24 C25 C26 119.3(11)
C24 C25 H25 120.3
C26 C25 H25 120.3
C25 C26 C27 120.6(11)
C25 C26 H26 119.7
C27 C26 H26 119.7
C22 C27 C26 120.7(10)
C22 C27 H27 119.7
C26 C27 H27 119.7
C30 C28 N2 110.9(8)
C30 C28 C29 111.9(10)
N2 C28 C29 108.2(9)
C30 C28 C31 109.4(10)
N2 C28 C31 110.0(9)
C29 C28 C31 106.3(9)
C28 C29 H29A 109.5
C28 C29 H29B 109.5
H29A C29 H29B 109.5
C28 C29 H29C 109.5
H29A C29 H29C 109.5
H29B C29 H29C 109.5
C28 C30 H30A 109.5
C28 C30 H30B 109.5
H30A C30 H30B 109.5
C28 C30 H30C 109.5
H30A C30 H30C 109.5
H30B C30 H30C 109.5
C28 C31 H31A 109.5
C28 C31 H31B 109.5
H31A C31 H31B 109.5
C28 C31 H31C 109.5
H31A C31 H31C 109.5
H31B C31 H31C 109.5
C19 C32 I2 113.2(7)
C19 C32 H32A 108.9
I2 C32 H32A 108.9
C19 C32 H32B 108.9
I2 C32 H32B 108.9
H32A C32 H32B 107.8

loop_
_geom_bond_atom_site_label_1
_geom_bond_atom_site_label_2
_geom_bond_distance
I1 C16 2.151(9)
I2 C32 2.155(11)
N1 C1 1.356(13)
N1 C5 1.482(12)
N1 C12 1.533(12)
N2 C17 1.347(13)
N2 C21 1.504(13)
N2 C28 1.527(13)
O1 C1 1.236(12)
O2 C17 1.239(13)
C1 C2 1.540(13)
C2 C3 1.521(14)
C2 H2A 0.9900
C2 H2B 0.9900
C3 C4 1.519(15)
C3 C16 1.535(14)
C3 H3 1.0000
C4 C5 1.554(13)
C4 H4A 0.9900
C4 H4B 0.9900
C5 C6 1.525(14)
C5 H5 1.0000
C6 C7 1.371(16)
C6 C11 1.394(16)
C7 C8 1.409(18)
C7 H7 0.9500
C8 C9 1.40(2)
C8 H8 0.9500
C9 C10 1.338(19)
C9 H9 0.9500
C10 C11 1.426(16)
C10 H10 0.9500
C11 H11 0.9500
C12 C14 1.505(15)
C12 C13 1.519(15)
C12 C15 1.549(14)
C13 H13A 0.9800
C13 H13B 0.9800
C13 H13C 0.9800
C14 H14A 0.9800
C14 H14B 0.9800
C14 H14C 0.9800
C15 H15A 0.9800
C15 H15B 0.9800
C15 H15C 0.9800
C16 H16A 0.9900
C16 H16B 0.9900
C17 C18 1.528(13)
C18 C19 1.518(15)
C18 H18A 0.9900
C18 H18B 0.9900
C19 C20 1.494(15)
C19 C32 1.517(14)
C19 H19 1.0000
C20 C21 1.558(14)
C20 H20A 0.9900
C20 H20B 0.9900
C21 C22 1.521(14)
C21 H21 1.0000
C22 C27 1.370(15)
C22 C23 1.401(15)
C23 C24 1.426(17)
C23 H23 0.9500
C24 C25 1.371(19)
C24 H24 0.9500
C25 C26 1.382(19)
C25 H25 0.9500
C26 C27 1.407(15)
C26 H26 0.9500
C27 H27 0.9500
C28 C30 1.478(18)
C28 C29 1.551(15)
C28 C31 1.559(15)
C29 H29A 0.9800
C29 H29B 0.9800
C29 H29C 0.9800
C30 H30A 0.9800
C30 H30B 0.9800
C30 H30C 0.9800
C31 H31A 0.9800
C31 H31B 0.9800
C31 H31C 0.9800
C32 H32A 0.9900
C32 H32B 0.9900
